data_2234994
loop_
_publ_author_name
'\,Celik, \'Ismail'
'Akkurt, Mehmet'
'Yilmaz, Makbule'
'Tutar, Ahmet'
'Erenler, Ramazan'
'Kazak, Canan'

_publ_section_title
;
 2,4-Dibromo-2,3-dihydro-1<i>H</i>-inden-1-yl acetate
;
_journal_coeditor_code FJ2559
_journal_issue 6
_journal_name_full 'Acta Crystallographica Section E'
_journal_page_first o1884
_journal_paper_doi 10.1107/S1600536812023173
_journal_volume 68
_journal_year 2012
_chemical_formula_iupac 'C11 H10 Br2 O2'
_chemical_formula_moiety 'C11 H10 Br2 O2'
_chemical_formula_sum 'C11 H10 Br2 O2'
_chemical_formula_weight 333.99
_chemical_name_systematic
;
2,4-Dibromo-2,3-dihydro-1<i>H</i>-inden-1-yl acetate
;
_space_group_IT_number 2
_symmetry_cell_setting triclinic
_symmetry_space_group_name_Hall '-P 1'
_symmetry_space_group_name_H-M 'P -1'
_atom_sites_solution_hydrogens geom
_atom_sites_solution_primary direct
_atom_sites_solution_secondary difmap
_cell_angle_alpha 76.163(8)
_cell_angle_beta 68.105(7)
_cell_angle_gamma 86.397(8)
_cell_formula_units_Z 2
_cell_length_a 8.1423(7)
_cell_length_b 8.6891(9)
_cell_length_c 9.0028(8)
_cell_measurement_reflns_used 9714
_cell_measurement_temperature 296(2)
_cell_measurement_theta_max 28.10
_cell_measurement_theta_min 2.42
_cell_volume 573.60(10)
_computing_cell_refinement 'X-AREA (Stoe & Cie, 2002)'
_computing_data_collection 'X-AREA (Stoe & Cie, 2002)'
_computing_data_reduction 'X-RED32 (Stoe & Cie, 2002)'
_computing_molecular_graphics 'ORTEP-3 for Windows (Farrugia, 1997)'
_computing_publication_material 'WinGX (Farrugia, 1999) and PLATON (Spek, 2009)'
_computing_structure_refinement 'SHELXL97 (Sheldrick, 2008)'
_computing_structure_solution 'SIR97 (Altomare <i>et al.</i>, 1999)'
_diffrn_ambient_temperature 296(2)
_diffrn_detector_area_resol_mean 6.67
_diffrn_measured_fraction_theta_full 0.994
_diffrn_measured_fraction_theta_max 0.994
_diffrn_measurement_device '2-circle goniometer'
_diffrn_measurement_device_type 'Stoe IPDS 2'
_diffrn_measurement_method '\w scans'
_diffrn_radiation_monochromator 'plane graphite'
_diffrn_radiation_type 'Mo K\a'
_diffrn_radiation_wavelength 0.71073
_diffrn_reflns_av_R_equivalents 0.1099
_diffrn_reflns_av_sigmaI/netI 0.0845
_diffrn_reflns_limit_h_max 10
_diffrn_reflns_limit_h_min -10
_diffrn_reflns_limit_k_max 10
_diffrn_reflns_limit_k_min -11
_diffrn_reflns_limit_l_max 11
_diffrn_reflns_limit_l_min -11
_diffrn_reflns_number 6542
_diffrn_reflns_reduction_process
;
;
_diffrn_reflns_theta_full 27.54
_diffrn_reflns_theta_max 27.54
_diffrn_reflns_theta_min 2.51
_exptl_absorpt_coefficient_mu 7.042
_exptl_absorpt_correction_T_max 0.243
_exptl_absorpt_correction_T_min 0.152
_exptl_absorpt_correction_type integration
_exptl_absorpt_process_details '(XRED-32; Stoe & Cie, 2002)'
_exptl_crystal_colour colourless
_exptl_crystal_density_diffrn 1.934
_exptl_crystal_density_method 'Not Measured'
_exptl_crystal_description prism
_exptl_crystal_F_000 324
_exptl_crystal_size_max 0.430
_exptl_crystal_size_mid 0.350
_exptl_crystal_size_min 0.280
_refine_diff_density_max 1.199
_refine_diff_density_min -1.422
_refine_ls_extinction_method none
_refine_ls_goodness_of_fit_ref 1.022
_refine_ls_hydrogen_treatment constr
_refine_ls_matrix_type full
_refine_ls_number_parameters 137
_refine_ls_number_reflns 2635
_refine_ls_number_restraints 0
_refine_ls_restrained_S_all 1.022
_refine_ls_R_factor_all 0.0875
_refine_ls_R_factor_gt 0.0673
_refine_ls_shift/su_max 0.000
_refine_ls_shift/su_mean 0.000
_refine_ls_structure_factor_coef Fsqd
_refine_ls_weighting_details 'calc w=1/[\s^2^(Fo^2^)+(0.1053P)^2^] where P=(Fo^2^+2Fc^2^)/3'
_refine_ls_weighting_scheme calc
_refine_ls_wR_factor_gt 0.1635
_refine_ls_wR_factor_ref 0.1776
_reflns_number_gt 1958
_reflns_number_total 2635
_reflns_threshold_expression I>2\s(I)
_cod_data_source_file fj2559.cif
_cod_data_source_block I
_cod_database_code 2234994
_cod_database_fobs_code 2234994

loop_
_symmetry_equiv_pos_site_id
_symmetry_equiv_pos_as_xyz
1 x,y,z
2 -x,-y,-z

loop_
_atom_site_aniso_label
_atom_site_aniso_U_11
_atom_site_aniso_U_22
_atom_site_aniso_U_33
_atom_site_aniso_U_12
_atom_site_aniso_U_13
_atom_site_aniso_U_23
Br1 0.0461(4) 0.0769(5) 0.0653(5) -0.0077(3) -0.0103(3) -0.0237(4)
Br2 0.0559(4) 0.0717(5) 0.0471(4) 0.0049(3) -0.0153(3) -0.0228(3)
O1 0.045(2) 0.0381(19) 0.056(2) 0.0031(15) -0.0190(17) -0.0109(17)
O2 0.051(2) 0.061(3) 0.067(3) -0.006(2) -0.014(2) -0.010(2)
C1 0.048(3) 0.036(3) 0.046(3) 0.001(2) -0.016(2) -0.012(2)
C2 0.054(3) 0.042(3) 0.059(3) 0.001(2) -0.026(3) -0.015(3)
C3 0.070(4) 0.051(3) 0.053(3) 0.013(3) -0.029(3) -0.022(3)
C4 0.061(4) 0.051(3) 0.043(3) 0.012(3) -0.015(3) -0.015(3)
C5 0.051(3) 0.043(3) 0.052(3) 0.008(2) -0.016(2) -0.012(2)
C6 0.046(3) 0.043(3) 0.043(3) 0.006(2) -0.018(2) -0.010(2)
C7 0.040(3) 0.052(3) 0.049(3) -0.002(2) -0.014(2) -0.014(3)
C8 0.046(3) 0.045(3) 0.045(3) 0.005(2) -0.019(2) -0.012(2)
C9 0.040(2) 0.033(2) 0.053(3) 0.0027(19) -0.017(2) -0.008(2)
C10 0.042(3) 0.056(3) 0.055(3) 0.007(2) -0.022(2) -0.020(3)
C11 0.062(4) 0.058(4) 0.086(5) 0.012(3) -0.031(4) -0.034(4)

loop_
_atom_site_type_symbol
_atom_site_label
_atom_site_fract_x
_atom_site_fract_y
_atom_site_fract_z
_atom_site_U_iso_or_equiv
_atom_site_thermal_displace_type
_atom_site_calc_flag
_atom_site_refinement_flags
_atom_site_occupancy
Br Br1 0.22277(8) 0.18390(9) 1.10206(9) 0.0641(3) Uani d . 1.000
Br Br2 0.91526(9) 0.24936(9) 0.49626(8) 0.0579(3) Uani d . 1.000
O O1 0.9902(5) 0.1989(5) 0.8133(5) 0.0464(11) Uani d . 1.000
O O2 1.2454(6) 0.3332(6) 0.6377(6) 0.0625(16) Uani d . 1.000
C C1 0.7425(7) 0.3340(6) 0.9593(7) 0.0433(17) Uani d . 1.000
C C2 0.7505(8) 0.3703(7) 1.0998(8) 0.0495(17) Uani d . 1.000
C C3 0.6006(10) 0.3485(8) 1.2402(8) 0.0549(19) Uani d . 1.000
C C4 0.4421(9) 0.2927(8) 1.2408(8) 0.0527(19) Uani d . 1.000
C C5 0.4366(8) 0.2609(7) 1.1011(8) 0.0497(17) Uani d . 1.000
C C6 0.5867(7) 0.2826(7) 0.9560(7) 0.0438(17) Uani d . 1.000
C C7 0.6106(7) 0.2538(7) 0.7923(7) 0.0472(17) Uani d . 1.000
C C8 0.7877(7) 0.3406(7) 0.6838(7) 0.0446(17) Uani d . 1.000
C C9 0.8911(7) 0.3415(6) 0.7950(7) 0.0425(14) Uani d . 1.000
C C10 1.1652(8) 0.2097(8) 0.7179(8) 0.0488(17) Uani d . 1.000
C C11 1.2441(10) 0.0501(9) 0.7271(11) 0.065(3) Uani d . 1.000
H H2 0.85540 0.40870 1.09820 0.0590 Uiso c R 1.000
H H3 0.60410 0.37060 1.33510 0.0660 Uiso c R 1.000
H H4 0.34100 0.27740 1.33620 0.0630 Uiso c R 1.000
H H7A 0.51600 0.29880 0.75610 0.0570 Uiso c R 1.000
H H7B 0.61690 0.14150 0.79440 0.0570 Uiso c R 1.000
H H8 0.76310 0.45080 0.64130 0.0530 Uiso c R 1.000
H H9 0.96600 0.43760 0.75890 0.0510 Uiso c R 1.000
H H11A 1.18960 -0.01350 0.68340 0.0970 Uiso c R 1.000
H H11B 1.22470 -0.00010 0.83970 0.0970 Uiso c R 1.000
H H11C 1.36900 0.06100 0.66390 0.0970 Uiso c R 1.000

loop_
_atom_type_symbol
_atom_type_description
_atom_type_scat_dispersion_real
_atom_type_scat_dispersion_imag
_atom_type_scat_source
C C 0.0033 0.0016 ' International Tables Vol C Tables 4.2.6.8 and 6.1.1.4'
H H 0.0000 0.0000 ' International Tables Vol C Tables 4.2.6.8 and 6.1.1.4'
Br Br -0.2901 2.4595 ' International Tables Vol C Tables 4.2.6.8 and 6.1.1.4'
O O 0.0106 0.0060 ' International Tables Vol C Tables 4.2.6.8 and 6.1.1.4'

loop_
_exptl_crystal_face_index_h
_exptl_crystal_face_index_k
_exptl_crystal_face_index_l
_exptl_crystal_face_perp_dist
6 -1 -1 0.1060
-4 1 1 0.1680
-1 4 3 0.1920
5 3 2 0.1920
-4 2 -7 0.1400
3 -2 5 0.1970
1 0 1 0.1660
-5 -4 -2 0.1890

loop_
_geom_angle_atom_site_label_1
_geom_angle_atom_site_label_2
_geom_angle_atom_site_label_3
_geom_angle
_geom_angle_publ_flag
C9 O1 C10 116.4(5) no
C2 C1 C6 121.9(6) no
C2 C1 C9 128.1(6) no
C6 C1 C9 110.0(5) no
C1 C2 C3 118.9(6) no
C2 C3 C4 120.1(6) no
C3 C4 C5 120.0(6) no
Br1 C5 C4 120.1(5) no
Br1 C5 C6 118.7(5) no
C4 C5 C6 121.3(6) no
C1 C6 C5 117.8(6) no
C1 C6 C7 112.1(5) no
C5 C6 C7 130.1(6) no
C6 C7 C8 101.3(5) no
Br2 C8 C7 112.1(4) no
Br2 C8 C9 113.7(4) no
C7 C8 C9 107.2(5) no
O1 C9 C1 106.8(4) no
O1 C9 C8 111.9(5) no
C1 C9 C8 101.4(5) no
O1 C10 O2 124.1(6) no
O1 C10 C11 110.8(6) no
O2 C10 C11 125.0(7) no
C1 C2 H2 121.00 no
C3 C2 H2 121.00 no
C2 C3 H3 120.00 no
C4 C3 H3 120.00 no
C3 C4 H4 120.00 no
C5 C4 H4 120.00 no
C6 C7 H7A 112.00 no
C6 C7 H7B 111.00 no
C8 C7 H7A 112.00 no
C8 C7 H7B 112.00 no
H7A C7 H7B 109.00 no
Br2 C8 H8 108.00 no
C7 C8 H8 108.00 no
C9 C8 H8 108.00 no
O1 C9 H9 112.00 no
C1 C9 H9 112.00 no
C8 C9 H9 112.00 no
C10 C11 H11A 109.00 no
C10 C11 H11B 109.00 no
C10 C11 H11C 109.00 no
H11A C11 H11B 109.00 no
H11A C11 H11C 109.00 no
H11B C11 H11C 109.00 no

loop_
_geom_bond_atom_site_label_1
_geom_bond_atom_site_label_2
_geom_bond_distance
_geom_bond_publ_flag
Br1 C5 1.900(7) no
Br2 C8 1.946(6) no
O1 C9 1.446(7) no
O1 C10 1.357(8) no
O2 C10 1.210(9) no
C1 C2 1.400(9) no
C1 C6 1.384(9) no
C1 C9 1.512(8) no
C2 C3 1.374(10) no
C3 C4 1.405(11) no
C4 C5 1.368(9) no
C5 C6 1.399(9) no
C6 C7 1.493(8) no
C7 C8 1.528(9) no
C8 C9 1.531(8) no
C10 C11 1.489(11) no
C2 H2 0.9300 no
C3 H3 0.9300 no
C4 H4 0.9300 no
C7 H7A 0.9700 no
C7 H7B 0.9700 no
C8 H8 0.9800 no
C9 H9 0.9800 no
C11 H11A 0.9600 no
C11 H11B 0.9600 no
C11 H11C 0.9600 no

loop_
_geom_hbond_atom_site_label_D
_geom_hbond_atom_site_label_H
_geom_hbond_atom_site_label_A
_geom_hbond_distance_DH
_geom_hbond_distance_HA
_geom_hbond_distance_DA
_geom_hbond_angle_DHA
_geom_hbond_publ_flag
C9 H9 O2 0.98 2.36 2.704(8) 100 no

loop_
_geom_torsion_atom_site_label_1
_geom_torsion_atom_site_label_2
_geom_torsion_atom_site_label_3
_geom_torsion_atom_site_label_4
_geom_torsion
_geom_torsion_publ_flag
C9 O1 C10 C11 -170.2(6) no
C10 O1 C9 C1 -150.4(5) no
C10 O1 C9 C8 99.5(6) no
C9 O1 C10 O2 10.3(9) no
C9 C1 C2 C3 -177.0(6) no
C2 C1 C6 C5 -2.7(9) no
C2 C1 C6 C7 179.2(5) no
C6 C1 C2 C3 2.5(9) no
C6 C1 C9 O1 -99.5(6) no
C6 C1 C9 C8 17.8(6) no
C2 C1 C9 O1 80.1(7) no
C9 C1 C6 C5 176.8(5) no
C9 C1 C6 C7 -1.3(7) no
C2 C1 C9 C8 -162.7(6) no
C1 C2 C3 C4 -0.8(10) no
C2 C3 C4 C5 -0.4(11) no
C3 C4 C5 C6 0.1(10) no
C3 C4 C5 Br1 179.5(5) no
Br1 C5 C6 C7 -0.3(9) no
C4 C5 C6 C1 1.4(9) no
C4 C5 C6 C7 179.2(6) no
Br1 C5 C6 C1 -178.0(4) no
C1 C6 C7 C8 -15.9(7) no
C5 C6 C7 C8 166.3(6) no
C6 C7 C8 Br2 152.3(4) no
C6 C7 C8 C9 26.7(6) no
Br2 C8 C9 C1 -152.1(4) no
C7 C8 C9 O1 86.0(6) no
C7 C8 C9 C1 -27.5(6) no
Br2 C8 C9 O1 -38.6(6) no
